data_7123969
loop_
_publ_author_name
'O'Hagan, David'
'Fang, Zeguo'
'Cordes, David Bradford'
'Slawin, Alexandra'

_publ_section_title
;
 Fluorine containing cyclopropanes: Synthesis of aryl substituted all-cis
 1,2,3-trifluorocylopropanes, a facially polar motif
;
_journal_name_full 'Chemical Communications'
_journal_paper_doi 10.1039/C9CC05749H
_journal_year 2019
_chemical_formula_moiety 'C15 H12 F2'
_chemical_formula_sum 'C15 H12 F2'
_chemical_formula_weight 230.26
_space_group_crystal_system monoclinic
_space_group_IT_number 14
_space_group_name_Hall '-P 2ybc'
_space_group_name_H-M_alt 'P 1 21/c 1'
_symmetry_space_group_name_Hall '-P 2ybc'
_symmetry_space_group_name_H-M 'P 1 21/c 1'
_atom_sites_solution_hydrogens geom
_atom_sites_solution_primary direct
_atom_sites_solution_secondary difmap
_audit_creation_date 2019-07-24
_audit_creation_method 'by CrystalStructure 4.3'
_audit_update_record
;
2019-07-24 deposited with the CCDC.    2019-08-09 downloaded from the CCDC.
;
_cell_angle_alpha 90.0000
_cell_angle_beta 95.875(11)
_cell_angle_gamma 90.0000
_cell_formula_units_Z 8
_cell_length_a 15.873(2)
_cell_length_b 5.6329(5)
_cell_length_c 25.223(3)
_cell_measurement_reflns_used 2546
_cell_measurement_temperature 173
_cell_measurement_theta_max 67.06
_cell_measurement_theta_min 3.56
_cell_volume 2243.4(4)
_computing_cell_refinement 'CrysAlisPro 1.171.38.46 (Rigaku OD, 2015)'
_computing_data_collection 'CrysAlisPro 1.171.38.46 (Rigaku OD, 2015)'
_computing_data_reduction 'CrysAlisPro 1.171.38.46 (Rigaku OD, 2015)'
_computing_molecular_graphics 'CrystalStructure 4.3'
_computing_publication_material 'CrystalStructure 4.3 (Rigaku, 2018)'
_computing_structure_refinement 'SHELXL Version 2018/3 (Sheldrick, 2008)'
_computing_structure_solution 'Superflip (Palatinus, et al., 2007)'
_diffrn_ambient_temperature 173
_diffrn_detector_area_resol_mean 5.811
_diffrn_measured_fraction_theta_full 0.994
_diffrn_measured_fraction_theta_max 0.988
_diffrn_measurement_device_type 'Rigaku XtaLAB P100'
_diffrn_measurement_method \w
_diffrn_radiation_type 'Cu K\a'
_diffrn_radiation_wavelength 1.54184
_diffrn_reflns_av_R_equivalents 0.0976
_diffrn_reflns_av_unetI/netI 0.0681
_diffrn_reflns_Laue_measured_fraction_full 0.994
_diffrn_reflns_Laue_measured_fraction_max 0.988
_diffrn_reflns_limit_h_max 17
_diffrn_reflns_limit_h_min -18
_diffrn_reflns_limit_k_max 6
_diffrn_reflns_limit_k_min -5
_diffrn_reflns_limit_l_max 30
_diffrn_reflns_limit_l_min -29
_diffrn_reflns_number 22569
_diffrn_reflns_point_group_measured_fraction_full 0.994
_diffrn_reflns_point_group_measured_fraction_max 0.988
_diffrn_reflns_theta_full 67.684
_diffrn_reflns_theta_max 68.367
_diffrn_reflns_theta_min 2.799
_diffrn_standards_number 0
_exptl_absorpt_coefficient_mu 0.839
_exptl_absorpt_correction_T_max 0.992
_exptl_absorpt_correction_T_min 0.591
_exptl_absorpt_correction_type multi-scan
_exptl_absorpt_process_details
;
CrysAlisPro 1.171.38.46 (Rigaku Oxford Diffraction, 2015)
Empirical absorption correction using spherical harmonics,
 implemented in SCALE3 ABSPACK scaling algorithm.
;
_exptl_crystal_colour colourless
_exptl_crystal_density_diffrn 1.363
_exptl_crystal_density_method 'not measured'
_exptl_crystal_description plate
_exptl_crystal_F_000 960.00
_exptl_crystal_recrystallization_method 'Re-crystallisation from solvent: Diethyl ether'
_exptl_crystal_size_max 0.380
_exptl_crystal_size_mid 0.080
_exptl_crystal_size_min 0.010
_refine_diff_density_max 0.49
_refine_diff_density_min -0.36
_refine_ls_extinction_method none
_refine_ls_goodness_of_fit_ref 1.046
_refine_ls_hydrogen_treatment constr
_refine_ls_number_parameters 327
_refine_ls_number_reflns 4069
_refine_ls_number_restraints 0
_refine_ls_R_factor_all 0.1559
_refine_ls_R_factor_gt 0.1169
_refine_ls_shift/su_max 0.000
_refine_ls_structure_factor_coef Fsqd
_refine_ls_weighting_details 'w = 1/[\s^2^(Fo^2^)+(0.1419P)^2^+5.1189P] where P=(Fo^2^+2Fc^2^)/3'
_refine_ls_weighting_scheme calc
_refine_ls_wR_factor_gt 0.3267
_refine_ls_wR_factor_ref 0.3510
_reflns_Friedel_coverage 0.000
_reflns_number_gt 2504
_reflns_number_total 4069
_reflns_threshold_expression F^2^>2.0\s(F^2^)
_cod_data_source_file c9cc05749h2.cif
_cod_data_source_block 31
_cod_database_code 7123969

loop_
_space_group_symop_id
_space_group_symop_operation_xyz
1 +X,+Y,+Z
2 -X,1/2+Y,1/2-Z
3 -X,-Y,-Z
4 +X,-1/2-Y,-1/2+Z

loop_
_atom_site_label
_atom_site_type_symbol
_atom_site_fract_x
_atom_site_fract_y
_atom_site_fract_z
_atom_site_U_iso_or_equiv
_atom_site_adp_type
_atom_site_occupancy
_atom_site_site_symmetry_order
_atom_site_calc_flag
_atom_site_refinement_flags_posn
_atom_site_refinement_flags_adp
_atom_site_refinement_flags_occupancy
_atom_site_disorder_assembly
_atom_site_disorder_group
F13 F 0.8380(4) 0.7181(9) 0.89766(17) 0.0981(18) Uani 1 1 d . . . . .
F14 F 0.9467(5) 0.4814(17) 0.9620(3) 0.084(3) Uani 0.545(7) 1 d . . P A 1
F15A F 0.7980(6) 0.369(2) 0.9498(4) 0.092(4) Uani 0.455(7) 1 d . . P A 2
F33 F 0.6243(3) 1.2595(7) 0.91749(15) 0.0861(15) Uani 1 1 d . . . . .
F34 F 0.6914(5) 0.9127(16) 0.9748(3) 0.077(3) Uani 0.545(7) 1 d . . P A 1
F35A F 0.5315(6) 0.9745(19) 0.9702(4) 0.083(3) Uani 0.455(7) 1 d . . P A 2
C1 C 0.8724(3) 0.5311(10) 0.8185(2) 0.0425(13) Uani 1 1 d . . . . .
C2 C 0.8315(4) 0.7100(11) 0.7885(3) 0.0546(16) Uani 1 1 d . . . . .
H2 H 0.800976 0.826901 0.805800 0.066 Uiso 1 1 calc R U . . .
C3 C 0.8340(4) 0.7233(10) 0.7346(3) 0.0533(16) Uani 1 1 d . . . . .
H3 H 0.805792 0.850810 0.715574 0.064 Uiso 1 1 calc R U . . .
C4 C 0.8765(3) 0.5556(9) 0.7067(2) 0.0376(12) Uani 1 1 d . . . . .
C5 C 0.9169(4) 0.3733(11) 0.7376(2) 0.0549(16) Uani 1 1 d . . . . .
H5 H 0.945952 0.253302 0.720274 0.066 Uiso 1 1 calc R U . . .
C6 C 0.9161(4) 0.3614(11) 0.7919(3) 0.0562(16) Uani 1 1 d . . . . .
H6 H 0.945514 0.237119 0.811337 0.067 Uiso 1 1 calc R U . . .
C7 C 0.8782(3) 0.5660(9) 0.6484(2) 0.0427(13) Uani 1 1 d . . . . .
C8 C 0.8408(4) 0.7514(12) 0.6179(3) 0.0627(18) Uani 1 1 d . . . . .
H8 H 0.813605 0.874922 0.635353 0.075 Uiso 1 1 calc R U . . .
C9 C 0.8420(4) 0.7621(14) 0.5626(3) 0.0649(19) Uani 1 1 d . . . . .
H9 H 0.817213 0.893150 0.543113 0.078 Uiso 1 1 calc R U . . .
C10 C 0.8784(4) 0.5855(12) 0.5373(3) 0.0626(18) Uani 1 1 d . . . . .
H10 H 0.878826 0.590167 0.499717 0.075 Uiso 1 1 calc R U . . .
C11 C 0.9144(7) 0.4007(14) 0.5657(3) 0.093(3) Uani 1 1 d . . . . .
H11 H 0.938906 0.274227 0.547630 0.112 Uiso 1 1 calc R U . . .
C12 C 0.9159(6) 0.3944(12) 0.6201(3) 0.077(2) Uani 1 1 d . . . . .
H12 H 0.944036 0.266415 0.638960 0.093 Uiso 1 1 calc R U . . .
C13 C 0.8687(4) 0.5136(11) 0.8771(3) 0.0545(16) Uani 1 1 d . . . . .
C14 C 0.9306(5) 0.3855(16) 0.9142(3) 0.076(2) Uani 1 1 d . . . . .
H14A H 0.976975 0.295783 0.899061 0.091 Uiso 0.545(7) 1 calc R U P A 1
H14B H 0.975921 0.296054 0.898747 0.091 Uiso 0.455(7) 1 calc R U P A 2
H14C H 0.948168 0.460607 0.949076 0.091 Uiso 0.455(7) 1 calc R U P A 2
C15 C 0.8442(6) 0.2920(16) 0.9053(3) 0.086(3) Uani 1 1 d . . . . .
H15A H 0.807238 0.309840 0.934393 0.103 Uiso 0.545(7) 1 calc R U P A 1
H15B H 0.835032 0.145041 0.883988 0.103 Uiso 0.545(7) 1 calc R U P A 1
H15C H 0.830907 0.139741 0.885861 0.103 Uiso 0.455(7) 1 calc R U P A 2
C21 C 0.6164(3) 1.0449(9) 0.8366(2) 0.0369(12) Uani 1 1 d . . . . .
C22 C 0.6575(5) 1.2244(11) 0.8132(3) 0.0610(18) Uani 1 1 d . . . . .
H22 H 0.683828 1.346602 0.834916 0.073 Uiso 1 1 calc R U . . .
C23 C 0.6618(4) 1.2326(11) 0.7588(3) 0.0581(17) Uani 1 1 d . . . . .
H23 H 0.689730 1.362400 0.744102 0.070 Uiso 1 1 calc R U . . .
C24 C 0.6261(3) 1.0545(9) 0.7248(2) 0.0358(12) Uani 1 1 d . . . . .
C25 C 0.5853(4) 0.8740(10) 0.7492(2) 0.0509(15) Uani 1 1 d . . . . .
H25 H 0.559063 0.750472 0.727771 0.061 Uiso 1 1 calc R U . . .
C26 C 0.5816(4) 0.8676(11) 0.8035(2) 0.0535(16) Uani 1 1 d . . . . .
H26 H 0.554349 0.737545 0.818592 0.064 Uiso 1 1 calc R U . . .
C27 C 0.6308(3) 1.0639(9) 0.6662(2) 0.0383(12) Uani 1 1 d . . . . .
C28 C 0.6707(5) 1.2475(12) 0.6423(3) 0.0609(18) Uani 1 1 d . . . . .
H28 H 0.696361 1.369982 0.664235 0.073 Uiso 1 1 calc R U . . .
C29 C 0.6747(4) 1.2604(12) 0.5888(3) 0.0632(18) Uani 1 1 d . . . . .
H29 H 0.701125 1.393113 0.574198 0.076 Uiso 1 1 calc R U . . .
C30 C 0.6404(4) 1.0805(11) 0.5551(3) 0.0540(16) Uani 1 1 d . . . . .
H30 H 0.644860 1.085050 0.517860 0.065 Uiso 1 1 calc R U . . .
C31 C 0.5999(6) 0.8965(13) 0.5779(3) 0.080(2) Uani 1 1 d . . . . .
H31 H 0.574210 0.773834 0.556052 0.095 Uiso 1 1 calc R U . . .
C32 C 0.5964(5) 0.8888(11) 0.6326(3) 0.067(2) Uani 1 1 d . . . . .
H32 H 0.569280 0.757804 0.647354 0.081 Uiso 1 1 calc R U . . .
C33 C 0.6140(4) 1.0398(10) 0.8950(2) 0.0451(14) Uani 1 1 d . . . . .
C34 C 0.6524(4) 0.8436(13) 0.9293(3) 0.0603(17) Uani 1 1 d . . . . .
H34A H 0.675649 0.703312 0.911368 0.072 Uiso 0.545(7) 1 calc R U P A 1
H34B H 0.675148 0.704807 0.911373 0.072 Uiso 0.455(7) 1 calc R U P A 2
H34C H 0.684136 0.887155 0.963784 0.072 Uiso 0.455(7) 1 calc R U P A 2
C35 C 0.5596(4) 0.8776(14) 0.9237(2) 0.0631(18) Uani 1 1 d . . . . .
H35A H 0.533524 0.942434 0.954616 0.076 Uiso 0.545(7) 1 calc R U P A 1
H35B H 0.524536 0.760099 0.902208 0.076 Uiso 0.545(7) 1 calc R U P A 1
H35C H 0.523004 0.759400 0.902637 0.076 Uiso 0.455(7) 1 calc R U P A 2

loop_
_atom_site_aniso_label
_atom_site_aniso_U_11
_atom_site_aniso_U_22
_atom_site_aniso_U_33
_atom_site_aniso_U_23
_atom_site_aniso_U_13
_atom_site_aniso_U_12
F13 0.149(5) 0.086(3) 0.063(3) 0.007(2) 0.030(3) 0.051(3)
F14 0.081(5) 0.122(7) 0.046(4) -0.007(4) -0.005(4) -0.003(5)
F15A 0.078(7) 0.135(10) 0.064(6) 0.041(6) 0.005(5) -0.019(6)
F33 0.163(5) 0.048(2) 0.049(2) -0.0138(18) 0.019(3) -0.013(3)
F34 0.070(5) 0.115(6) 0.042(4) 0.009(4) -0.013(3) 0.003(4)
F35A 0.078(6) 0.118(8) 0.057(5) 0.001(5) 0.024(4) 0.022(6)
C1 0.035(3) 0.039(3) 0.053(3) 0.003(2) 0.002(2) -0.004(2)
C2 0.058(4) 0.044(3) 0.063(4) -0.002(3) 0.010(3) 0.018(3)
C3 0.061(4) 0.039(3) 0.059(4) -0.001(3) -0.001(3) 0.016(3)
C4 0.027(3) 0.027(3) 0.057(3) -0.002(2) -0.002(2) -0.001(2)
C5 0.063(4) 0.051(4) 0.051(4) 0.001(3) 0.007(3) 0.024(3)
C6 0.063(4) 0.043(3) 0.062(4) 0.007(3) 0.005(3) 0.019(3)
C7 0.043(3) 0.033(3) 0.052(3) -0.005(2) 0.000(2) -0.004(2)
C8 0.068(4) 0.057(4) 0.065(4) 0.012(3) 0.016(3) 0.026(3)
C9 0.064(4) 0.074(5) 0.057(4) 0.020(4) 0.006(3) 0.019(4)
C10 0.069(4) 0.059(4) 0.060(4) -0.005(3) 0.009(3) -0.008(3)
C11 0.182(10) 0.056(4) 0.040(4) -0.006(3) 0.005(5) 0.025(5)
C12 0.126(7) 0.040(4) 0.066(5) -0.003(3) 0.010(4) 0.025(4)
C13 0.059(4) 0.053(4) 0.053(4) 0.002(3) 0.011(3) 0.016(3)
C14 0.058(4) 0.110(6) 0.057(4) 0.000(4) -0.008(3) 0.029(4)
C15 0.107(7) 0.087(6) 0.062(5) 0.021(4) -0.002(5) -0.001(5)
C21 0.038(3) 0.033(3) 0.040(3) -0.003(2) 0.003(2) 0.002(2)
C22 0.084(5) 0.037(3) 0.063(4) -0.009(3) 0.010(3) -0.024(3)
C23 0.085(5) 0.037(3) 0.054(4) -0.002(3) 0.015(3) -0.024(3)
C24 0.033(3) 0.029(3) 0.045(3) -0.001(2) 0.003(2) 0.003(2)
C25 0.074(4) 0.038(3) 0.041(3) -0.004(2) 0.007(3) -0.019(3)
C26 0.064(4) 0.042(3) 0.056(4) 0.002(3) 0.014(3) -0.022(3)
C27 0.038(3) 0.028(2) 0.050(3) 0.001(2) 0.008(2) 0.003(2)
C28 0.083(5) 0.054(4) 0.045(4) 0.001(3) 0.004(3) -0.021(3)
C29 0.074(5) 0.061(4) 0.055(4) 0.013(3) 0.009(3) -0.025(4)
C30 0.062(4) 0.058(4) 0.043(3) 0.003(3) 0.011(3) 0.006(3)
C31 0.131(7) 0.057(4) 0.053(4) -0.017(3) 0.020(4) -0.032(4)
C32 0.112(6) 0.042(4) 0.050(4) -0.007(3) 0.019(4) -0.031(4)
C33 0.051(3) 0.036(3) 0.048(3) -0.006(2) 0.005(3) -0.006(2)
C34 0.070(4) 0.068(4) 0.044(4) 0.003(3) 0.009(3) 0.011(4)
C35 0.070(4) 0.086(5) 0.036(3) -0.001(3) 0.016(3) -0.015(4)

loop_
_atom_type_symbol
_atom_type_description
_atom_type_scat_dispersion_real
_atom_type_scat_dispersion_imag
_atom_type_scat_source
C C 0.0181 0.0091
;
International Tables for Crystallography
(Vol. C, Tables 4.2.6.8 and 6.1.1.4)
;
H H 0.0000 0.0000
;
International Tables for Crystallography
(Vol. C, Table 6.1.1.4)
;
F F 0.0727 0.0534
;
International Tables for Crystallography
(Vol. C, Tables 4.2.6.8 and 6.1.1.4)
;

loop_
_geom_angle_atom_site_label_1
_geom_angle_atom_site_label_2
_geom_angle_atom_site_label_3
_geom_angle
C2 C1 C6 117.6(6)
C2 C1 C13 121.9(5)
C6 C1 C13 120.4(5)
C3 C2 C1 121.8(6)
C3 C2 H2 119.1
C1 C2 H2 119.1
C2 C3 C4 122.0(5)
C2 C3 H3 119.0
C4 C3 H3 119.0
C3 C4 C5 115.7(6)
C3 C4 C7 122.4(5)
C5 C4 C7 121.9(5)
C6 C5 C4 122.6(6)
C6 C5 H5 118.7
C4 C5 H5 118.7
C5 C6 C1 120.3(6)
C5 C6 H6 119.9
C1 C6 H6 119.9
C12 C7 C8 115.1(6)
C12 C7 C4 122.9(5)
C8 C7 C4 122.0(5)
C7 C8 C9 122.3(6)
C7 C8 H8 118.8
C9 C8 H8 118.8
C10 C9 C8 119.5(6)
C10 C9 H9 120.3
C8 C9 H9 120.3
C9 C10 C11 119.8(7)
C9 C10 H10 120.1
C11 C10 H10 120.1
C10 C11 C12 120.7(7)
C10 C11 H11 119.6
C12 C11 H11 119.6
C11 C12 C7 122.6(7)
C11 C12 H12 118.7
C7 C12 H12 118.7
F13 C13 C14 114.2(6)
F13 C13 C1 111.7(5)
C14 C13 C1 124.8(6)
F13 C13 C15 113.5(6)
C14 C13 C15 58.9(5)
C1 C13 C15 124.2(6)
F14 C14 C15 112.1(7)
F14 C14 C13 115.6(8)
C15 C14 C13 61.7(5)
F14 C14 H14A 118.3
C15 C14 H14A 118.3
C13 C14 H14A 118.3
C15 C14 H14B 117.6
C13 C14 H14B 117.6
C15 C14 H14C 117.6
C13 C14 H14C 117.6
H14B C14 H14C 114.7
C14 C15 F15A 108.1(8)
C14 C15 C13 59.5(5)
F15A C15 C13 106.9(8)
C14 C15 H15A 117.8
C13 C15 H15A 117.8
C14 C15 H15B 117.8
C13 C15 H15B 117.8
H15A C15 H15B 115.0
C14 C15 H15C 122.0
F15A C15 H15C 122.0
C13 C15 H15C 122.0
C22 C21 C26 116.9(5)
C22 C21 C33 120.4(5)
C26 C21 C33 122.6(5)
C21 C22 C23 121.8(6)
C21 C22 H22 119.1
C23 C22 H22 119.1
C22 C23 C24 121.7(5)
C22 C23 H23 119.1
C24 C23 H23 119.1
C25 C24 C23 115.7(5)
C25 C24 C27 122.7(5)
C23 C24 C27 121.6(5)
C26 C25 C24 122.0(5)
C26 C25 H25 119.0
C24 C25 H25 119.0
C25 C26 C21 121.8(5)
C25 C26 H26 119.1
C21 C26 H26 119.1
C32 C27 C28 115.9(6)
C32 C27 C24 122.0(5)
C28 C27 C24 122.1(5)
C29 C28 C27 122.9(6)
C29 C28 H28 118.6
C27 C28 H28 118.6
C28 C29 C30 120.7(6)
C28 C29 H29 119.7
C30 C29 H29 119.7
C31 C30 C29 117.5(6)
C31 C30 H30 121.3
C29 C30 H30 121.3
C30 C31 C32 120.5(6)
C30 C31 H31 119.8
C32 C31 H31 119.8
C27 C32 C31 122.5(6)
C27 C32 H32 118.8
C31 C32 H32 118.8
F33 C33 C21 112.4(5)
F33 C33 C35 113.9(5)
C21 C33 C35 124.7(5)
F33 C33 C34 114.0(5)
C21 C33 C34 122.7(5)
C35 C33 C34 59.3(4)
F34 C34 C35 115.1(6)
F34 C34 C33 114.6(7)
C35 C34 C33 60.3(4)
F34 C34 H34A 118.0
C35 C34 H34A 118.0
C33 C34 H34A 118.0
C35 C34 H34B 117.7
C33 C34 H34B 117.7
C35 C34 H34C 117.7
C33 C34 H34C 117.7
H34B C34 H34C 114.9
F35A C35 C34 111.6(7)
F35A C35 C33 114.5(7)
C34 C35 C33 60.4(4)
C34 C35 H35A 117.7
C33 C35 H35A 117.7
C34 C35 H35B 117.7
C33 C35 H35B 117.7
H35A C35 H35B 114.9
F35A C35 H35C 119.0
C34 C35 H35C 119.0
C33 C35 H35C 119.0

loop_
_geom_bond_atom_site_label_1
_geom_bond_atom_site_label_2
_geom_bond_distance
F13 C13 1.373(7)
F14 C14 1.323(10)
F15A C15 1.468(14)
F33 C33 1.364(6)
F34 C34 1.307(9)
F35A C35 1.407(11)
C1 C2 1.382(8)
C1 C6 1.395(8)
C1 C13 1.488(9)
C2 C3 1.366(9)
C2 H2 0.9500
C3 C4 1.393(8)
C3 H3 0.9500
C4 C5 1.404(8)
C4 C7 1.475(8)
C5 C6 1.370(9)
C5 H5 0.9500
C6 H6 0.9500
C7 C12 1.375(8)
C7 C8 1.393(8)
C8 C9 1.398(9)
C8 H8 0.9500
C9 C10 1.344(10)
C9 H9 0.9500
C10 C11 1.356(10)
C10 H10 0.9500
C11 C12 1.371(10)
C11 H11 0.9500
C12 H12 0.9500
C13 C14 1.474(9)
C13 C15 1.507(10)
C14 C15 1.465(12)
C14 H14A 1.0000
C14 H14B 0.9900
C14 H14C 0.9900
C15 H15A 0.9900
C15 H15B 0.9900
C15 H15C 1.0000
C21 C22 1.370(8)
C21 C26 1.380(8)
C21 C33 1.479(8)
C22 C23 1.379(9)
C22 H22 0.9500
C23 C24 1.402(8)
C23 H23 0.9500
C24 C25 1.382(7)
C24 C27 1.489(8)
C25 C26 1.379(8)
C25 H25 0.9500
C26 H26 0.9500
C27 C32 1.377(8)
C27 C28 1.382(8)
C28 C29 1.359(9)
C28 H28 0.9500
C29 C30 1.396(9)
C29 H29 0.9500
C30 C31 1.376(9)
C30 H30 0.9500
C31 C32 1.385(9)
C31 H31 0.9500
C32 H32 0.9500
C33 C35 1.493(9)
C33 C34 1.494(9)
C34 C35 1.477(9)
C34 H34A 1.0000
C34 H34B 0.9900
C34 H34C 0.9900
C35 H35A 0.9900
C35 H35B 0.9900
C35 H35C 1.0000

loop_
_geom_torsion_atom_site_label_1
_geom_torsion_atom_site_label_2
_geom_torsion_atom_site_label_3
_geom_torsion_atom_site_label_4
_geom_torsion
C6 C1 C2 C3 -0.5(10)
C13 C1 C2 C3 -178.9(6)
C1 C2 C3 C4 1.0(10)
C2 C3 C4 C5 -0.3(9)
C2 C3 C4 C7 178.9(6)
C3 C4 C5 C6 -1.0(9)
C7 C4 C5 C6 179.8(6)
C4 C5 C6 C1 1.6(11)
C2 C1 C6 C5 -0.8(9)
C13 C1 C6 C5 177.7(6)
C3 C4 C7 C12 -176.2(7)
C5 C4 C7 C12 2.9(9)
C3 C4 C7 C8 3.2(9)
C5 C4 C7 C8 -177.6(6)
C12 C7 C8 C9 -0.3(10)
C4 C7 C8 C9 -179.8(6)
C7 C8 C9 C10 1.7(11)
C8 C9 C10 C11 -0.8(12)
C9 C10 C11 C12 -1.5(14)
C10 C11 C12 C7 3.0(15)
C8 C7 C12 C11 -2.1(12)
C4 C7 C12 C11 177.4(8)
C2 C1 C13 F13 -13.7(9)
C6 C1 C13 F13 167.9(6)
C2 C1 C13 C14 -158.3(7)
C6 C1 C13 C14 23.2(10)
C2 C1 C13 C15 128.4(7)
C6 C1 C13 C15 -50.0(9)
F13 C13 C14 F14 1.3(11)
C1 C13 C14 F14 145.2(8)
C15 C13 C14 F14 -102.5(9)
F13 C13 C14 C15 103.8(7)
C1 C13 C14 C15 -112.3(8)
C13 C14 C15 F15A -99.4(8)
F14 C14 C15 C13 108.2(8)
F13 C13 C15 C14 -105.1(7)
C1 C13 C15 C14 113.3(7)
F13 C13 C15 F15A -3.7(9)
C14 C13 C15 F15A 101.4(8)
C1 C13 C15 F15A -145.2(7)
C26 C21 C22 C23 2.1(10)
C33 C21 C22 C23 179.2(6)
C21 C22 C23 C24 -1.6(11)
C22 C23 C24 C25 1.1(10)
C22 C23 C24 C27 180.0(6)
C23 C24 C25 C26 -1.2(9)
C27 C24 C25 C26 179.9(6)
C24 C25 C26 C21 1.8(10)
C22 C21 C26 C25 -2.2(9)
C33 C21 C26 C25 -179.2(6)
C25 C24 C27 C32 -1.7(9)
C23 C24 C27 C32 179.5(7)
C25 C24 C27 C28 179.0(6)
C23 C24 C27 C28 0.2(9)
C32 C27 C28 C29 1.5(11)
C24 C27 C28 C29 -179.2(6)
C27 C28 C29 C30 -2.2(12)
C28 C29 C30 C31 2.4(11)
C29 C30 C31 C32 -2.1(12)
C28 C27 C32 C31 -1.1(11)
C24 C27 C32 C31 179.6(7)
C30 C31 C32 C27 1.5(13)
C22 C21 C33 F33 24.3(8)
C26 C21 C33 F33 -158.7(6)
C22 C21 C33 C35 169.3(6)
C26 C21 C33 C35 -13.7(9)
C22 C21 C33 C34 -117.7(7)
C26 C21 C33 C34 59.2(8)
F33 C33 C34 F34 -1.5(9)
C21 C33 C34 F34 140.1(6)
C35 C33 C34 F34 -106.0(7)
F33 C33 C34 C35 104.5(6)
C21 C33 C34 C35 -113.9(6)
C33 C34 C35 F35A -106.7(8)
F34 C34 C35 C33 105.2(8)
F33 C33 C35 F35A -2.8(9)
C21 C33 C35 F35A -147.4(7)
C34 C33 C35 F35A 101.9(8)
F33 C33 C35 C34 -104.7(6)
C21 C33 C35 C34 110.7(7)
